data_4344944
loop_
_publ_author_name
'Stoumpos, Constantinos C.'
'Mao, Lingling'
'Malliakas, Christos D.'
'Kanatzidis, Mercouri G.'

_publ_section_title
;
 Structure-Band Gap Relationships in Hexagonal Polytypes and
 Low-Dimensional Structures of Hybrid Tin Iodide Perovskites.
;
_journal_issue 1
_journal_name_full 'Inorganic chemistry'
_journal_page_first 56
_journal_page_last 73
_journal_paper_doi 10.1021/acs.inorgchem.6b02764
_journal_volume 56
_journal_year 2017
_chemical_formula_moiety (C3N2H5)SnI3
_chemical_formula_sum 'C3 H5 I3 N2 Sn'
_chemical_formula_weight 568.5
_chemical_name_common 'Imidazolium Tin Iodide'
_chemical_name_systematic ' ?'
_space_group_IT_number 7
_symmetry_cell_setting monoclinic
_symmetry_Int_Tables_number 7
_symmetry_space_group_name_Hall 'P -2yc'
_symmetry_space_group_name_H-M 'P 1 c 1'
_cell_angle_alpha 90
_cell_angle_beta 114.194(5)
_cell_angle_gamma 90
_cell_formula_units_Z 6
_cell_length_a 12.8760(8)
_cell_length_b 9.4302(7)
_cell_length_c 15.1306(10)
_cell_measurement_reflns_used 5136
_cell_measurement_temperature 293
_cell_measurement_theta_max 24.10
_cell_measurement_theta_min 1.73
_cell_volume 1675.8(2)
_diffrn_ambient_temperature 293
_diffrn_detector 'image plate (34 cm diameter)'
_diffrn_detector_area_resol_mean 6.67
_diffrn_detector_type STOE
_diffrn_measured_fraction_theta_full 0.99
_diffrn_measured_fraction_theta_max 0.99
_diffrn_measurement_details ' 180 frames, detector distance = 100 mm'
_diffrn_measurement_device '2-circle goniometer'
_diffrn_measurement_device_type 'STOE IPDS 2'
_diffrn_measurement_method 'rotation method'
_diffrn_radiation_collimation '0.5 mm diameter, monocapillary'
_diffrn_radiation_monochromator 'plane graphite'
_diffrn_radiation_polarisn_norm 0
_diffrn_radiation_probe x-ray
_diffrn_radiation_type 'Mo K\a'
_diffrn_radiation_wavelength 0.71073
_diffrn_reflns_av_R_equivalents 0.0681
_diffrn_reflns_av_unetI/netI 0.0882
_diffrn_reflns_limit_h_max 17
_diffrn_reflns_limit_h_min -16
_diffrn_reflns_limit_k_max 12
_diffrn_reflns_limit_k_min -12
_diffrn_reflns_limit_l_max 20
_diffrn_reflns_limit_l_min -20
_diffrn_reflns_number 15713
_diffrn_reflns_theta_full 29.23
_diffrn_reflns_theta_max 25.23
_diffrn_reflns_theta_min 1.73
_diffrn_source 'sealed X-ray tube, 12 x 0.4 mm long-fine focus'
_diffrn_source_current 40
_diffrn_source_power 1.20
_diffrn_source_voltage 50
_exptl_absorpt_coefficient_mu 10.518
_exptl_absorpt_correction_T_max 0.1890
_exptl_absorpt_correction_T_min 0.1122
_exptl_absorpt_correction_type integration
_exptl_absorpt_process_details X-SHAPE'
_exptl_crystal_colour orange
_exptl_crystal_density_diffrn 3.3799
_exptl_crystal_description 'hexagonal plate'
_exptl_crystal_F_000 1476
_exptl_crystal_size_max 0.156
_exptl_crystal_size_mid 0.136
_exptl_crystal_size_min 0.113
_refine_diff_density_max 2.75
_refine_diff_density_min -2.39
_refine_ls_abs_structure_details '  2787 of Friedel pairs used in the refinement'
_refine_ls_abs_structure_Flack 0.5(2)
_refine_ls_extinction_method none
_refine_ls_goodness_of_fit_gt 1.53
_refine_ls_goodness_of_fit_ref 1.24
_refine_ls_hydrogen_treatment constr
_refine_ls_number_constraints 74
_refine_ls_number_parameters 158
_refine_ls_number_reflns 5829
_refine_ls_number_restraints 36
_refine_ls_R_factor_all 0.1098
_refine_ls_R_factor_gt 0.0569
_refine_ls_shift/su_max 0.0491
_refine_ls_shift/su_mean 0.0067
_refine_ls_structure_factor_coef Fsqd
_refine_ls_weighting_details w=1/(\s^2^(I)+0.0004I^2^)
_refine_ls_weighting_scheme sigma
_refine_ls_wR_factor_gt 0.0860
_refine_ls_wR_factor_ref 0.0936
_reflns_number_gt 3328
_reflns_number_total 5829
_reflns_threshold_expression I>2\s(I)
_cod_data_source_file ic6b02764_si_009.cif
_cod_data_source_block 5.IMSnI3-293K
_cod_depositor_comments
;
The following automatic conversions were performed:

'_diffrn_radiation_probe' value 'X-ray' changed to 'x-ray' according
to
/usr/data/users/saulius/crontab/automatic-downloads/rss-feeds/ACS/lib/dictionaries/cif_core.dic
dictionary named 'cif_core.dic' version 2.4.2 from 2011-04-26.

Automatic conversion script
Id: cif_fix_values 4268 2015-11-12 08:31:59Z antanas 

 Adding full bibliography for 4344944--4344956.cif.
;
_cod_original_formula_sum 'C3 H5 I3 N2 Sn1'
_cod_database_code 4344944

loop_
_space_group_symop_id
_space_group_symop_operation_xyz
1 x,y,z
2 x,-y,z+1/2

loop_
_atom_site_label
_atom_site_type_symbol
_atom_site_fract_x
_atom_site_fract_y
_atom_site_fract_z
_atom_site_adp_type
_atom_site_U_iso_or_equiv
_atom_site_site_symmetry_multiplicity
_atom_site_occupancy
_atom_site_calc_flag
Sn1 Sn 0.4187(3) 0.7567(4) 0.2614(3) Uani 0.0500(14) 2 1 d
Sn2 Sn 0.7335(3) 0.7441(5) 0.0264(3) Uani 0.0524(14) 2 1 d
Sn3 Sn 1.0791(5) 0.7508(6) 0.1449(4) Uani 0.0577(5) 2 1 d
I1 I 0.5872(3) 0.4820(5) -0.0902(2) Uani 0.0700(17) 2 1 d
I2 I 0.5771(6) 0.7507(7) 0.1446(4) Uani 0.0681(5) 2 1 d
I3 I 0.9060(3) 0.5402(5) 0.1834(2) Uani 0.0742(16) 2 1 d
I4 I 0.2486(4) 0.5115(5) 0.1354(3) Uani 0.0789(19) 2 1 d
I5 I 0.2514(3) 0.7737(5) 0.3646(3) Uani 0.0823(18) 2 1 d
I6 I 0.5713(4) 1.0186(5) 0.3807(3) Uani 0.081(2) 2 1 d
I7 I 0.9045(3) 0.7256(4) -0.0786(2) Uani 0.0664(15) 2 1 d
I8 I 0.2509(3) 0.9589(4) 0.1084(3) Uani 0.0711(15) 2 1 d
I9 I 0.9051(4) 0.9920(4) 0.1512(3) Uani 0.0694(17) 2 1 d
N1 N 0.1862(16) 0.6120(18) 0.8648(13) Uiso 0.090(4) 2 1 d
C2 C 0.3044(14) 0.6431(18) 0.9041(15) Uiso 0.090(4) 2 1 d
N2 N 0.3179(14) 0.7841(19) 0.8776(14) Uiso 0.090(4) 2 1 d
C1 C 0.2080(19) 0.8401(16) 0.8218(14) Uiso 0.090(4) 2 1 d
C3 C 0.1266(12) 0.734(2) 0.8139(15) Uiso 0.090(4) 2 1 d
C4 C 0.4848(16) 0.744(3) 0.6498(18) Uiso 0.106(4) 2 1 d
N3 N 0.582(3) 0.655(2) 0.6914(15) Uiso 0.106(4) 2 1 d
C6 C 0.6735(15) 0.721(3) 0.6785(19) Uiso 0.106(4) 2 1 d
C5 C 0.633(2) 0.851(3) 0.6289(19) Uiso 0.106(4) 2 1 d
N4 N 0.517(2) 0.865(2) 0.6112(15) Uiso 0.106(4) 2 1 d
N5 N 0.8119(15) 0.770(3) 0.4053(18) Uiso 0.124(6) 2 1 d
C8 C 0.871(2) 0.852(2) 0.3622(16) Uiso 0.124(6) 2 1 d
N6 N 0.9891(18) 0.819(3) 0.4105(18) Uiso 0.124(6) 2 1 d
C7 C 1.0023(18) 0.718(3) 0.4834(17) Uiso 0.124(6) 2 1 d
C9 C 0.893(2) 0.687(2) 0.4802(17) Uiso 0.124(6) 2 1 d
H1n1 H 0.155626 0.532305 0.870815 Uiso 0.1078 2 1 d
H1c2 H 0.364709 0.579869 0.94202 Uiso 0.1078 2 1 d
H1n2 H 0.382188 0.828394 0.892917 Uiso 0.1078 2 1 d
H1c1 H 0.191534 0.933437 0.794271 Uiso 0.1078 2 1 d
H1c3 H 0.045436 0.742577 0.780121 Uiso 0.1078 2 1 d
H1c4 H 0.410591 0.725742 0.648002 Uiso 0.127 2 1 d
H1n3 H 0.584184 0.574071 0.719901 Uiso 0.127 2 1 d
H1c6 H 0.749364 0.684134 0.699546 Uiso 0.127 2 1 d
H1c5 H 0.677541 0.917621 0.610642 Uiso 0.127 2 1 d
H1n4 H 0.472739 0.936068 0.581871 Uiso 0.127 2 1 d
H1n5 H 0.738724 0.771017 0.388705 Uiso 0.1489 2 1 d
H1c8 H 0.837944 0.917656 0.309561 Uiso 0.1489 2 1 d
H1n6 H 1.043496 0.855561 0.397629 Uiso 0.1489 2 1 d
H1c7 H 1.072823 0.676407 0.527178 Uiso 0.1489 2 1 d
H1c9 H 0.876322 0.622038 0.521515 Uiso 0.1489 2 1 d

loop_
_atom_site_aniso_label
_atom_site_aniso_type_symbol
_atom_site_aniso_U_11
_atom_site_aniso_U_22
_atom_site_aniso_U_33
_atom_site_aniso_U_12
_atom_site_aniso_U_13
_atom_site_aniso_U_23
Sn1 Sn 0.0381(17) 0.050(2) 0.064(2) 0.0065(16) 0.0231(17) -0.0026(16)
Sn2 Sn 0.0443(19) 0.059(2) 0.0503(19) -0.0013(18) 0.0154(17) -0.0007(16)
Sn3 Sn 0.0427(6) 0.0615(7) 0.0664(7) -0.0019(6) 0.0196(5) -0.0024(7)
I1 I 0.056(2) 0.082(3) 0.063(2) -0.010(2) 0.0152(19) -0.028(2)
I2 I 0.0658(7) 0.0739(8) 0.0727(8) 0.0041(8) 0.0367(6) -0.0035(8)
I3 I 0.075(2) 0.087(3) 0.0617(19) -0.008(2) 0.0298(18) 0.0195(19)
I4 I 0.077(3) 0.076(3) 0.089(3) -0.001(3) 0.039(2) -0.022(2)
I5 I 0.063(2) 0.106(3) 0.084(2) -0.001(2) 0.0364(18) 0.014(2)
I6 I 0.067(3) 0.070(3) 0.094(3) -0.002(2) 0.022(2) -0.009(2)
I7 I 0.093(3) 0.067(2) 0.0492(16) -0.006(2) 0.0395(17) -0.0229(16)
I8 I 0.0419(17) 0.056(2) 0.106(2) 0.0130(17) 0.0198(16) 0.0290(19)
I9 I 0.073(2) 0.047(2) 0.081(2) 0.003(2) 0.025(2) -0.0026(17)

loop_
_atom_type_symbol
_atom_type_scat_dispersion_real
_atom_type_scat_dispersion_imag
_atom_type_scat_source
C 0.0033 0.0016 'International Tables Vol C tables 4.2.6.8 and 6.1.1.1'
H 0.0000 0.0000 'International Tables Vol C tables 4.2.6.8 and 6.1.1.1'
I -0.4742 1.8119 'International Tables Vol C tables 4.2.6.8 and 6.1.1.1'
N 0.0061 0.0033 'International Tables Vol C tables 4.2.6.8 and 6.1.1.1'
Sn -0.6537 1.4246 'International Tables Vol C tables 4.2.6.8 and 6.1.1.1'

loop_
_geom_angle_atom_site_label_1
_geom_angle_atom_site_label_2
_geom_angle_atom_site_label_3
_geom_angle_site_symmetry_1
_geom_angle_site_symmetry_3
_geom_angle
I1 Sn1 I2 2_565 . 88.48(17)
I1 Sn1 I4 2_565 . 90.63(15)
I1 Sn1 I5 2_565 . 95.21(16)
I1 Sn1 I6 2_565 . 93.56(13)
I1 Sn1 I8 2_565 . 174.76(17)
I2 Sn1 I4 . . 95.35(19)
I2 Sn1 I5 . . 176.23(17)
I2 Sn1 I6 . . 86.68(18)
I2 Sn1 I8 . . 90.30(17)
I4 Sn1 I5 . . 83.82(16)
I4 Sn1 I6 . . 175.39(18)
I4 Sn1 I8 . . 84.41(13)
I5 Sn1 I6 . . 93.89(17)
I5 Sn1 I8 . . 85.96(15)
I6 Sn1 I8 . . 91.45(15)
I1 Sn2 I2 . . 87.69(18)
I1 Sn2 I3 . . 91.06(15)
I1 Sn2 I6 . 2_574 95.14(13)
I1 Sn2 I7 . . 93.08(15)
I1 Sn2 I9 . . 174.31(19)
I2 Sn2 I3 . . 90.07(17)
I2 Sn2 I6 . 2_574 89.36(18)
I2 Sn2 I7 . . 175.73(17)
I2 Sn2 I9 . . 95.48(18)
I3 Sn2 I6 . 2_574 173.74(18)
I3 Sn2 I7 . . 85.72(15)
I3 Sn2 I9 . . 84.23(13)
I6 Sn2 I7 2_574 . 94.75(16)
I6 Sn2 I9 2_574 . 89.63(15)
I7 Sn2 I9 . . 83.42(16)
I3 Sn3 I4 . 1_655 96.3(2)
I3 Sn3 I5 . 1_655 95.3(2)
I3 Sn3 I7 . . 84.68(16)
I3 Sn3 I8 . 1_655 179.6(2)
I3 Sn3 I9 . . 83.6(2)
I4 Sn3 I5 1_655 1_655 84.10(17)
I4 Sn3 I7 1_655 . 95.6(2)
I4 Sn3 I8 1_655 1_655 83.7(2)
I4 Sn3 I9 1_655 . 179.1(2)
I5 Sn3 I7 1_655 . 179.6(2)
I5 Sn3 I8 1_655 1_655 84.35(17)
I5 Sn3 I9 1_655 . 96.8(2)
I7 Sn3 I8 . 1_655 95.7(2)
I7 Sn3 I9 . . 83.58(16)
I8 Sn3 I9 1_655 . 96.38(19)
Sn1 I1 Sn2 2_564 . 171.41(17)
Sn1 I1 N3 2_564 1_554 85.7(3)
Sn1 I1 N5 2_564 2_564 81.5(4)
Sn2 I1 N3 . 1_554 86.7(3)
Sn2 I1 N5 . 2_564 102.5(4)
N3 I1 N5 1_554 2_564 89.8(6)
Sn1 I2 Sn2 . . 179.5(2)
Sn1 I2 N3 . 2_564 83.2(5)
Sn1 I2 N4 . 2_574 85.0(5)
Sn1 I2 N5 . . 81.1(4)
Sn2 I2 N3 . 2_564 96.7(5)
Sn2 I2 N4 . 2_574 95.0(5)
Sn2 I2 N5 . . 99.4(4)
N3 I2 N4 2_564 2_574 167.5(8)
N3 I2 N5 2_564 . 85.1(5)
N4 I2 N5 2_574 . 97.2(5)
Sn2 I3 Sn3 . . 79.24(16)
Sn2 I3 N1 . 2_664 160.0(3)
Sn3 I3 N1 . 2_664 80.8(3)
Sn1 I4 Sn3 . 1_455 77.08(16)
Sn1 I4 N1 . 1_554 104.0(3)
Sn3 I4 N1 1_455 1_554 91.4(3)
Sn1 I5 Sn3 . 1_455 78.61(17)
Sn1 I5 N1 . 2_564 98.7(4)
Sn1 I5 N4 . . 88.7(5)
Sn1 I5 N6 . 1_455 162.5(4)
Sn3 I5 N1 1_455 2_564 82.7(3)
Sn3 I5 N4 1_455 . 164.3(5)
Sn3 I5 N6 1_455 1_455 84.5(4)
N1 I5 N4 2_564 . 108.5(4)
N1 I5 N6 2_564 1_455 83.8(5)
N4 I5 N6 . 1_455 107.1(6)
Sn1 I6 Sn2 . 2_575 172.30(19)
Sn1 I6 N2 . 2_574 92.6(3)
Sn1 I6 N4 . 2_574 80.0(3)
Sn1 I6 N5 . . 82.4(4)
Sn2 I6 N2 2_575 2_574 88.9(3)
Sn2 I6 N4 2_575 2_574 107.5(4)
Sn2 I6 N5 2_575 . 95.0(4)
N2 I6 N4 2_574 2_574 93.6(5)
N2 I6 N5 2_574 . 170.3(6)
N4 I6 N5 2_574 . 93.7(6)
Sn2 I7 Sn3 . . 78.48(16)
Sn1 I8 Sn3 . 1_455 79.10(15)
Sn1 I8 N4 . 2_574 84.9(3)
Sn3 I8 N4 1_455 2_574 163.9(3)
Sn2 I9 Sn3 . . 77.85(16)
Sn2 I9 N6 . . 97.2(4)
Sn3 I9 N6 . . 80.1(4)
I3 N1 I4 2_465 1_556 112.7(5)
I3 N1 I5 2_465 2_565 77.2(3)
I3 N1 C2 2_465 . 156.5(15)
I3 N1 C3 2_465 . 76.8(9)
I4 N1 I5 1_556 2_565 79.5(3)
I4 N1 C2 1_556 . 83.5(12)
I4 N1 C3 1_556 . 126.2(15)
I5 N1 C2 2_565 . 89.9(10)
I5 N1 C3 2_565 . 149.2(12)
C2 N1 C3 . . 108.0(15)
N1 C2 N2 . . 108.0(14)
I6 N2 C2 2_575 . 132.0(12)
I6 N2 C1 2_575 . 118.3(13)
C2 N2 C1 . . 108.0(15)
N2 C1 C3 . . 108.0(14)
N1 C3 C1 . . 108.0(14)
N3 C4 N4 . . 108(2)
I1 N3 I2 1_556 2_565 73.7(4)
I1 N3 C4 1_556 . 111(2)
I1 N3 C6 1_556 . 127.7(14)
I2 N3 C4 2_565 . 123.9(15)
I2 N3 C6 2_565 . 110.9(17)
C4 N3 C6 . . 108(2)
N3 C6 C5 . . 108(2)
C6 C5 N4 . . 108(2)
I2 N4 I5 2_575 . 113.1(5)
I2 N4 I6 2_575 2_575 69.7(4)
I2 N4 I8 2_575 2_575 73.2(5)
I2 N4 C4 2_575 . 144.4(18)
I2 N4 C5 2_575 . 85.5(14)
I5 N4 I6 . 2_575 137.6(9)
I5 N4 I8 . 2_575 70.1(4)
I5 N4 C4 . . 85.9(12)
I5 N4 C5 . . 126.2(16)
I6 N4 I8 2_575 2_575 70.8(5)
I6 N4 C4 2_575 . 76.1(15)
I6 N4 C5 2_575 . 95.9(14)
I8 N4 C4 2_575 . 86.7(17)
I8 N4 C5 2_575 . 157.7(15)
C4 N4 C5 . . 108.0(19)
I1 N5 I2 2_565 . 72.7(4)
I1 N5 I6 2_565 . 77.8(4)
I1 N5 C8 2_565 . 156.0(15)
I1 N5 C9 2_565 . 87.4(16)
I2 N5 I6 . . 70.3(3)
I2 N5 C8 . . 84.3(13)
I2 N5 C9 . . 143.1(17)
I6 N5 C8 . . 101.2(15)
I6 N5 C9 . . 136(2)
C8 N5 C9 . . 108(2)
N5 C8 N6 . . 108(2)
I5 N6 I9 1_655 . 76.4(6)
I5 N6 C8 1_655 . 141.6(18)
I5 N6 C7 1_655 . 103.7(15)
I9 N6 C8 . . 66.5(15)
I9 N6 C7 . . 160.7(16)
C8 N6 C7 . . 108(2)
N6 C7 C9 . . 108.0(19)
N5 C9 C7 . . 108(2)

loop_
_geom_bond_atom_site_label_1
_geom_bond_atom_site_label_2
_geom_bond_site_symmetry_2
_geom_bond_distance
Sn1 I1 2_565 3.289(5)
Sn1 I2 . 3.201(10)
Sn1 I4 . 3.218(6)
Sn1 I5 . 3.139(7)
Sn1 I6 . 3.212(6)
Sn1 I8 . 3.093(5)
Sn2 I1 . 3.170(6)
Sn2 I2 . 3.195(9)
Sn2 I3 . 3.154(5)
Sn2 I6 2_574 3.233(6)
Sn2 I7 . 3.205(7)
Sn2 I9 . 3.239(6)
Sn3 I3 . 3.211(8)
Sn3 I4 1_655 3.183(8)
Sn3 I5 1_655 3.158(6)
Sn3 I7 . 3.212(6)
Sn3 I8 1_655 3.170(8)
Sn3 I9 . 3.222(8)
I1 N3 1_554 3.66(2)
I1 N5 2_564 3.77(3)
I2 N3 2_564 3.89(2)
I2 N4 2_574 3.69(2)
I2 N5 . 3.87(2)
I3 N1 2_664 3.807(16)
I4 N1 1_554 3.95(2)
I5 N1 2_564 3.733(18)
I5 N4 . 3.99(2)
I5 N6 1_455 3.74(3)
I6 N2 2_574 3.74(2)
I6 N4 2_574 4.00(2)
I6 N5 . 3.78(2)
I8 N4 2_574 3.79(3)
I9 N6 . 3.97(3)
N1 C2 . 1.42(2)
N1 C3 . 1.42(3)
C2 N2 . 1.42(3)
N2 C1 . 1.42(3)
C1 C3 . 1.42(3)
C4 N3 . 1.42(3)
C4 N4 . 1.42(4)
N3 C6 . 1.42(4)
C6 C5 . 1.42(4)
C5 N4 . 1.42(4)
N5 C8 . 1.42(4)
N5 C9 . 1.42(3)
C8 N6 . 1.42(3)
N6 C7 . 1.42(4)
C7 C9 . 1.42(4)

loop_
_geom_hbond_atom_site_label_D
_geom_hbond_atom_site_label_H
_geom_hbond_atom_site_label_A
_geom_hbond_site_symmetry_D
_geom_hbond_site_symmetry_A
_geom_hbond_distance_DH
_geom_hbond_distance_HA
_geom_hbond_distance_DA
_geom_hbond_angle_DHA
N1 H1n1 max10 . 1_556 0.87 2.36 2.839(18) 115.05
min1 H1n3 C4 2_565 . 0.45 2.06 2.11(3) 90.42
min8 H1n3 C4 2_565 . 1.19 2.06 2.63(2) 104.88
C5 H1c5 max5 . 1_565 0.96 2.36 2.93(3) 117.62
N5 H1n5 max1 . . 0.87 2.37 3.053(19) 135.78
min3 H1n5 max1 . . 0.44 2.37 2.6188 120.63
min7 H1n5 C8 . . 0.99 2.06 2.41(3) 98.59
min7 H1n5 max1 . . 0.99 2.37 3.2541 148.41
C8 H1c8 max9 . 1_565 0.96 2.00 2.72(3) 129.77
min6 H1c7 C9 2_665 . 1.08 2.13 2.68(3) 108.94

loop_
_twin_individual_id
_twin_individual_mass_fraction_refined
_twin_individual_twin_matrix_11
_twin_individual_twin_matrix_12
_twin_individual_twin_matrix_13
_twin_individual_twin_matrix_21
_twin_individual_twin_matrix_22
_twin_individual_twin_matrix_23
_twin_individual_twin_matrix_31
_twin_individual_twin_matrix_32
_twin_individual_twin_matrix_33
1 0.5(2) 1 0 0 0 1 0 0 0 1
2 0.5(2) -1 0 0 0 -1 0 0 0 -1

loop_
_restr_distance_atom_site_label_1
_restr_distance_atom_site_label_2
_restr_distance_target
_restr_distance_target_weight_param
C1 N2 1.42 0.001
C1 C3 1.42 0.001
N2 C2 1.42 0.001
N1 C2 1.42 0.001
N1 C3 1.42 0.001
C4 N3 1.42 0.001
C4 N4 1.42 0.001
N3 C6 1.42 0.001
C6 C5 1.42 0.001
C5 N4 1.42 0.001
C8 N5 1.42 0.001
C8 N6 1.42 0.001
N6 C7 1.42 0.001
C7 C9 1.42 0.001
C9 N5 1.42 0.001

loop_
_restr_angle_atom_site_label_1
_restr_angle_atom_site_label_2
_restr_angle_atom_site_label_3
_restr_angle_target
_restr_angle_target_weight_param
C7 N6 C8 108 0.01
N5 C8 N6 108 0.01
C8 N5 C9 108 0.01
N5 C9 C7 108 0.01
C9 C7 N6 108 0.01
C1 N2 C2 108 0.01
N1 C2 N2 108 0.01
C2 N1 C3 108 0.01
N1 C3 C1 108 0.01
C3 C1 N2 108 0.01
C4 N4 C5 108 0.01
N3 C4 N4 108 0.01
C4 N3 C6 108 0.01
N3 C6 C5 108 0.01
C6 C5 N4 108 0.01

loop_
_restr_torsion_atom_site_label_1
_restr_torsion_atom_site_label_2
_restr_torsion_atom_site_label_3
_restr_torsion_atom_site_label_4
_restr_torsion_angle_target
_restr_torsion_weight_param
N1 C2 N2 C1 0 0.01
N1 C3 C1 N2 0 0.01
N5 C8 N6 C7 0 0.01
N5 C9 C7 N6 0 0.01
N3 C4 N4 C5 0 0.01
N3 C6 C5 N4 0 0.01
